data_2019702
loop_
_publ_author_name
'Stoeckli-Evans, Helen'
'Sereda, Olha'
'Neels, Antonia'
'Oguey, Sebastien'
'Ionescu, Catherine'
'Jacquier, Yvan'

_publ_section_title
;
 <i>In situ</i> single-crystal to single-crystal (SCSC) transformation of
 the one-dimensional polymer
 <i>catena</i>-poly[[diaqua(sulfato)copper(II)]-\m~2~-glycine] into the
 two-dimensional polymer poly[\m~2~-glycine-\m~4~-sulfato-copper(II)]
;
_journal_coeditor_code SK3562
_journal_issue 11
_journal_name_full 'Acta Crystallographica Section C'
_journal_page_first 1057
_journal_page_last 1063
_journal_paper_doi 10.1107/S2053229614021123
_journal_volume 70
_journal_year 2014
_chemical_formula_iupac '[Cu (S O4) (C2 H5 N O2)]'
_chemical_formula_moiety 'C2 H5 Cu N O6 S'
_chemical_formula_sum 'C2 H5 Cu N O6 S'
_chemical_formula_weight 234.67
_chemical_name_systematic
Poly[(\m~2~-glycine-\k^2^<i>O</i>:<i>O</i>')(\m~4~-sulfato-\k^4^<i>O</i>:<i>O</i>':<i>O</i>'':<i>O</i>'')copper(II)],
_space_group_crystal_system monoclinic
_space_group_IT_number 4
_space_group_name_Hall 'P 2yb'
_space_group_name_H-M_alt 'P 1 21 1'
_symmetry_space_group_name_Hall 'P 2yb'
_symmetry_space_group_name_H-M 'P 1 21 1'
_atom_sites_solution_hydrogens geom
_audit_creation_method SHELXL-2014/6
_cell_angle_alpha 90
_cell_angle_beta 107.729(12)
_cell_angle_gamma 90
_cell_formula_units_Z 2
_cell_length_a 4.8131(8)
_cell_length_b 7.7870(10)
_cell_length_c 7.9262(11)
_cell_measurement_reflns_used 2571
_cell_measurement_temperature 173(2)
_cell_measurement_theta_max 25.91
_cell_measurement_theta_min 2.61
_cell_volume 282.96(7)
_computing_cell_refinement
;
X-AREA (Stoe & Cie, 2009)
;
_computing_data_collection
;
X-AREA (Stoe & Cie, 2009)
;
_computing_data_reduction
;
X-RED32 (Stoe & Cie, 2009)
;
_computing_molecular_graphics
;
PLATON (Spek, 2009) and Mercury (Macrae <i>et al.</i>,  2008)
;
_computing_publication_material
;
SHELXL2013 (Sheldrick, 2008), PLATON (Spek, 2009) and publCIF
(Westrip, 2010)
;
_computing_structure_refinement
;
SHELXL2013 (Sheldrick, 2008)
;
_computing_structure_solution
;
SHELXS2013 (Sheldrick, 2008)
;
_diffrn_ambient_temperature 173(2)
_diffrn_measured_fraction_theta_full 1.000
_diffrn_measured_fraction_theta_max 1.000
_diffrn_measurement_device '2-circle goniometer'
_diffrn_measurement_device_type 'Stoe IPDS 2'
_diffrn_measurement_method '\f + \w scans'
_diffrn_radiation_monochromator 'plane graphite'
_diffrn_radiation_source 'fine-focus sealed tube'
_diffrn_radiation_type MoK\a
_diffrn_radiation_wavelength 0.71073
_diffrn_reflns_av_R_equivalents 0.1097
_diffrn_reflns_limit_h_max 5
_diffrn_reflns_limit_h_min -5
_diffrn_reflns_limit_k_max 9
_diffrn_reflns_limit_k_min -9
_diffrn_reflns_limit_l_max 9
_diffrn_reflns_limit_l_min -9
_diffrn_reflns_number 3296
_diffrn_reflns_theta_full 25.242
_diffrn_reflns_theta_max 25.645
_diffrn_reflns_theta_min 2.616
_exptl_absorpt_coefficient_mu 4.207
_exptl_absorpt_correction_T_max 1.0000
_exptl_absorpt_correction_T_min 0.6456
_exptl_absorpt_correction_type multi-scan
_exptl_absorpt_process_details
;
(MULABS in PLATON; Spek, 2009)
;
_exptl_crystal_colour 'very pale blue'
_exptl_crystal_density_diffrn 2.754
_exptl_crystal_description prism
_exptl_crystal_F_000 234
_exptl_crystal_size_max 0.42
_exptl_crystal_size_mid 0.30
_exptl_crystal_size_min 0.21
_refine_diff_density_max 0.820
_refine_diff_density_min -0.712
_refine_ls_extinction_method none
_refine_ls_goodness_of_fit_ref 0.975
_refine_ls_hydrogen_treatment constr
_refine_ls_matrix_type full
_refine_ls_number_parameters 104
_refine_ls_number_reflns 1065
_refine_ls_number_restraints 1
_refine_ls_restrained_S_all 0.975
_refine_ls_R_factor_all 0.0693
_refine_ls_R_factor_gt 0.0559
_refine_ls_shift/su_max 0.043
_refine_ls_shift/su_mean 0.006
_refine_ls_structure_factor_coef Fsqd
_refine_ls_weighting_details 'w = 1/[\s^2^(Fo^2^)+(0.0670P)^2^] where P=(Fo^2^+2Fc^2^)/3'
_refine_ls_weighting_scheme calc
_refine_ls_wR_factor_gt 0.1263
_refine_ls_wR_factor_ref 0.1317
_reflns_number_gt 862
_reflns_number_total 1065
_reflns_threshold_expression I>2\s(I)
_cod_data_source_file sk3562sup1.cif
_cod_data_source_block II
_cod_depositor_comments 'Adding full bibliography for 2019701--2019702.cif.'
_cod_database_code 2019702
_cod_database_fobs_code 2019702
_shelx_space_group_comment
;
The symmetry employed for this shelxl refinement is uniquely defined
by the following loop, which should always be used as a source of
symmetry information in preference to the above space-group names.
They are only intended as comments.
;
_shelxl_version_number 2014/6

loop_
_space_group_symop_operation_xyz
'x, y, z'
'-x, y+1/2, -z'

loop_
_atom_site_type_symbol
_atom_site_label
_atom_site_fract_x
_atom_site_fract_y
_atom_site_fract_z
_atom_site_U_iso_or_equiv
_atom_site_adp_type
_atom_site_calc_flag
_atom_site_occupancy
Cu Cu1 -0.0044(16) 0.7841(9) 0.4855(3) 0.0239(6) Uani d 1
S S1 0.3739(11) 0.5278(11) 0.3240(6) 0.0240(12) Uani d 1
O O1 0.256(5) 0.680(3) 0.699(3) 0.032(5) Uani d 1
O O2 0.274(5) 0.388(3) 0.727(3) 0.035(6) Uani d 1
O O11 0.199(6) 0.693(3) 0.329(3) 0.031(5) Uani d 1
O O14 0.660(3) 0.533(3) 0.4498(16) 0.028(3) Uani d 1
O O12 0.377(4) 0.516(4) 0.1411(19) 0.030(5) Uani d 1
O O13 0.208(5) 0.379(3) 0.358(3) 0.032(5) Uani d 1
N N1 0.779(6) 0.396(2) 0.980(3) 0.035(5) Uani d 1
H H1N 0.6478 0.3636 1.0364 0.052 Uiso calc 1
H H2N 0.9566 0.4117 1.0616 0.052 Uiso calc 1
H H3N 0.7916 0.3123 0.9027 0.052 Uiso calc 1
C C1 0.385(4) 0.535(5) 0.762(2) 0.023(4) Uani d 1
C C2 0.682(7) 0.557(4) 0.883(3) 0.027(6) Uani d 1
H H2A 0.8155 0.5887 0.8149 0.032 Uiso calc 1
H H2B 0.6843 0.6513 0.9680 0.032 Uiso calc 1

loop_
_atom_site_aniso_label
_atom_site_aniso_U_11
_atom_site_aniso_U_22
_atom_site_aniso_U_33
_atom_site_aniso_U_12
_atom_site_aniso_U_13
_atom_site_aniso_U_23
Cu1 0.0296(14) 0.0212(8) 0.0212(11) 0.0043(13) 0.008(2) 0.0041(16)
S1 0.033(3) 0.0187(19) 0.021(2) 0.001(6) 0.009(2) 0.004(2)
O1 0.027(12) 0.030(12) 0.029(10) 0.023(9) -0.008(9) -0.004(9)
O2 0.048(14) 0.023(12) 0.032(11) 0.015(11) 0.011(9) -0.003(9)
O11 0.047(14) 0.024(11) 0.025(9) 0.008(11) 0.016(9) 0.000(8)
O14 0.030(6) 0.028(7) 0.026(9) -0.008(13) 0.006(6) 0.002(13)
O12 0.050(10) 0.028(12) 0.017(6) -0.003(12) 0.019(7) -0.006(8)
O13 0.034(13) 0.027(10) 0.039(11) -0.006(11) 0.017(10) 0.004(9)
N1 0.050(15) 0.019(8) 0.035(10) -0.004(12) 0.012(12) -0.003(7)
C1 0.035(11) 0.022(10) 0.015(9) 0.016(18) 0.013(8) 0.001(12)
C2 0.033(12) 0.014(16) 0.030(10) 0.002(16) 0.006(14) 0.010(10)

loop_
_atom_type_symbol
_atom_type_description
_atom_type_scat_dispersion_real
_atom_type_scat_dispersion_imag
_atom_type_scat_source
C C 0.0033 0.0016 'International Tables Vol C Tables 4.2.6.8 and 6.1.1.4'
H H 0.0000 0.0000 'International Tables Vol C Tables 4.2.6.8 and 6.1.1.4'
N N 0.0061 0.0033 'International Tables Vol C Tables 4.2.6.8 and 6.1.1.4'
O O 0.0106 0.0060 'International Tables Vol C Tables 4.2.6.8 and 6.1.1.4'
S S 0.1246 0.1234 'International Tables Vol C Tables 4.2.6.8 and 6.1.1.4'
Cu Cu 0.3201 1.2651 'International Tables Vol C Tables 4.2.6.8 and 6.1.1.4'

loop_
_geom_angle_atom_site_label_1
_geom_angle_atom_site_label_2
_geom_angle_atom_site_label_3
_geom_angle_site_symmetry_1
_geom_angle_site_symmetry_3
_geom_angle
O11 Cu1 O13 . 2_556 179.0(14)
O11 Cu1 O1 . . 95.1(10)
O13 Cu1 O1 2_556 . 85.5(10)
O11 Cu1 O2 . 2_556 86.0(10)
O13 Cu1 O2 2_556 2_556 93.4(10)
O1 Cu1 O2 . 2_556 178.7(13)
O14 S1 O12 . . 113.4(9)
O14 S1 O13 . . 110.6(13)
O12 S1 O13 . . 107.7(14)
O14 S1 O11 . . 112.0(15)
O12 S1 O11 . . 104.3(13)
O13 S1 O11 . . 108.6(8)
C1 O1 Cu1 . . 142.7(17)
C1 O2 Cu1 . 2_546 133.7(16)
S1 O11 Cu1 . . 134.9(13)
S1 O13 Cu1 . 2_546 145.3(16)
C2 N1 H1N . . 109.5
C2 N1 H2N . . 109.5
H1N N1 H2N . . 109.5
C2 N1 H3N . . 109.5
H1N N1 H3N . . 109.5
H2N N1 H3N . . 109.5
O2 C1 O1 . . 125.4(18)
O2 C1 C2 . . 121(3)
O1 C1 C2 . . 114(3)
N1 C2 C1 . . 109(3)
N1 C2 H2A . . 109.8
C1 C2 H2A . . 109.8
N1 C2 H2B . . 109.8
C1 C2 H2B . . 109.9
H2A C2 H2B . . 108.3

loop_
_geom_bond_atom_site_label_1
_geom_bond_atom_site_label_2
_geom_bond_site_symmetry_2
_geom_bond_distance
_geom_bond_publ_flag
Cu1 O1 . 1.95(2) y
Cu1 O2 2_556 1.97(2) y
Cu1 O11 . 1.93(2) y
Cu1 O13 2_556 1.94(2) y
Cu1 O14 1_455 2.50(2) y
Cu1 O14 2_656 2.50(2) y
O2 Cu1 2_546 1.97(2) ?
O13 Cu1 2_546 1.94(2) ?
S1 O14 . 1.432(13) ?
S1 O12 . 1.457(15) ?
S1 O13 . 1.48(2) ?
S1 O11 . 1.55(2) ?
O1 C1 . 1.31(4) ?
O2 C1 . 1.25(4) ?
N1 C2 . 1.48(3) ?
N1 H1N . 0.9100 ?
N1 H2N . 0.9100 ?
N1 H3N . 0.9100 ?
C1 C2 . 1.47(3) ?
C2 H2A . 0.9900 ?
C2 H2B . 0.9900 ?

loop_
_geom_hbond_atom_site_label_D
_geom_hbond_atom_site_label_H
_geom_hbond_atom_site_label_A
_geom_hbond_site_symmetry_A
_geom_hbond_distance_DH
_geom_hbond_distance_HA
_geom_hbond_distance_DA
_geom_hbond_angle_DHA
N1 H1N O1 2_647 0.91 2.47 3.10(3) 127
N1 H1N O12 1_556 0.91 2.11 2.78(3) 130
N1 H2N O12 1_656 0.91 2.09 2.92(3) 152
N1 H2N O13 1_656 0.91 2.31 3.08(3) 143
N1 H3N O11 2_646 0.91 2.07 2.94(3) 161
N1 H3N O12 2_646 0.91 2.44 3.13(3) 133
C2 H2A O1 1_655 0.99 2.65 3.62(4) 168
C2 H2A O13 2_656 0.99 2.63 3.29(4) 124

loop_
_geom_torsion_atom_site_label_1
_geom_torsion_atom_site_label_2
_geom_torsion_atom_site_label_3
_geom_torsion_atom_site_label_4
_geom_torsion_site_symmetry_1
_geom_torsion_site_symmetry_4
_geom_torsion
O14 S1 O11 Cu1 . . -76(2)
O12 S1 O11 Cu1 . . 161(2)
O13 S1 O11 Cu1 . . 46(2)
O14 S1 O13 Cu1 . 2_546 73(3)
O12 S1 O13 Cu1 . 2_546 -163(2)
O11 S1 O13 Cu1 . 2_546 -51(3)
Cu1 O2 C1 O1 2_546 . 35(3)
Cu1 O2 C1 C2 2_546 . -146(2)
Cu1 O1 C1 O2 . . -38(4)
Cu1 O1 C1 C2 . . 142(3)
O2 C1 C2 N1 . . -14(3)
O1 C1 C2 N1 . . 166(2)
